data_7055152
loop_
_publ_author_name
'Gao, Feng'
'Zhu, Guang-Zhou'
'Yang, Liu'
'Yao, Min-Xia'

_publ_section_title
;
 Cyanide-bridged heterobimetallic magnetic complexes based on
 metalloporphyrinate and tricyanometalate building blocks
;
_journal_issue 1
_journal_name_full 'New J. Chem.'
_journal_page_first 365
_journal_paper_doi 10.1039/C5NJ02132D
_journal_volume 40
_journal_year 2016
_chemical_formula_sum 'C58 H46 B Fe Mn N17'
_chemical_formula_weight 1102.72
_space_group_crystal_system monoclinic
_space_group_IT_number 14
_space_group_name_Hall '-P 2ybc'
_space_group_name_H-M_alt 'P 1 21/c 1'
_symmetry_space_group_name_Hall '-P 2ybc'
_symmetry_space_group_name_H-M 'P 1 21/c 1'
_atom_sites_solution_hydrogens geom
_audit_creation_method SHELXL-2014/6
_audit_update_record
;
2015-10-19 deposited with the CCDC.
2015-10-27 downloaded from the CCDC.
;
_cell_angle_alpha 90
_cell_angle_beta 105.019(3)
_cell_angle_gamma 90
_cell_formula_units_Z 4
_cell_length_a 20.928(7)
_cell_length_b 14.437(4)
_cell_length_c 20.777(6)
_cell_measurement_reflns_used 9980
_cell_measurement_temperature 296(2)
_cell_measurement_theta_max 27.31
_cell_measurement_theta_min 2.46
_cell_volume 6063(3)
_computing_cell_refinement 'Bruker SMART'
_computing_data_collection 'Bruker SMART'
_computing_data_reduction 'Bruker SAINT'
_computing_molecular_graphics 'Diamond Verson 3.2k'
_computing_publication_material 'Bruker SHELXTL'
_computing_structure_refinement 'SHELXL-2014/6 (Sheldrick, 2014)'
_computing_structure_solution 'SHELXL-2014/6 (Sheldrick, 2014)'
_diffrn_ambient_temperature 296(2)
_diffrn_measured_fraction_theta_full 0.986
_diffrn_measured_fraction_theta_max 0.986
_diffrn_measurement_device_type 'CCD area detector'
_diffrn_measurement_method 'phi and omega scans'
_diffrn_radiation_type MoK\a
_diffrn_radiation_wavelength 0.71073
_diffrn_reflns_av_R_equivalents 0.0576
_diffrn_reflns_av_unetI/netI 0.0696
_diffrn_reflns_laue_measured_fraction_full 0.986
_diffrn_reflns_laue_measured_fraction_max 0.986
_diffrn_reflns_limit_h_max 25
_diffrn_reflns_limit_h_min -25
_diffrn_reflns_limit_k_max 17
_diffrn_reflns_limit_k_min -9
_diffrn_reflns_limit_l_max 24
_diffrn_reflns_limit_l_min -25
_diffrn_reflns_number 32395
_diffrn_reflns_point_group_measured_fraction_full 0.986
_diffrn_reflns_point_group_measured_fraction_max 0.986
_diffrn_reflns_theta_full 25.242
_diffrn_reflns_theta_max 25.509
_diffrn_reflns_theta_min 1.733
_exptl_absorpt_coefficient_mu 0.498
_exptl_absorpt_correction_T_max 0.8984
_exptl_absorpt_correction_T_min 0.8732
_exptl_absorpt_correction_type multi-scan
_exptl_absorpt_process_details sadabs
_exptl_crystal_colour brown
_exptl_crystal_density_diffrn 1.208
_exptl_crystal_description block
_exptl_crystal_F_000 2276
_exptl_crystal_size_max 0.280
_exptl_crystal_size_mid 0.250
_exptl_crystal_size_min 0.220
_platon_squeeze_details
;
;
_refine_diff_density_max 1.366
_refine_diff_density_min -1.115
_refine_diff_density_rms 0.129
_refine_ls_extinction_method none
_refine_ls_goodness_of_fit_ref 1.021
_refine_ls_hydrogen_treatment constr
_refine_ls_matrix_type full
_refine_ls_number_parameters 709
_refine_ls_number_reflns 11155
_refine_ls_number_restraints 0
_refine_ls_restrained_S_all 1.021
_refine_ls_R_factor_all 0.1345
_refine_ls_R_factor_gt 0.1146
_refine_ls_shift/su_max 0.000
_refine_ls_shift/su_mean 0.000
_refine_ls_structure_factor_coef Fsqd
_refine_ls_weighting_details 'w=1/[\s^2^(Fo^2^)+80.0000P] where P=(Fo^2^+2Fc^2^)/3'
_refine_ls_weighting_scheme calc
_refine_ls_wR_factor_gt 0.2569
_refine_ls_wR_factor_ref 0.2674
_reflns_Friedel_coverage 0.000
_reflns_number_gt 8075
_reflns_number_total 11155
_reflns_threshold_expression 'I > 2\s(I)'
_cod_data_source_file c5nj02132d2.cif
_cod_data_source_block 3
_cod_depositor_comments 'Adding full bibliography for 7055150--7055152.cif.'
_cod_database_code 7055152
_shelx_space_group_comment
;
The symmetry employed for this shelxl refinement is uniquely defined
by the following loop, which should always be used as a source of
symmetry information in preference to the above space-group names.
They are only intended as comments.
;
_shelx_estimated_absorpt_t_min 0.873
_shelx_estimated_absorpt_t_max 0.898
_shelxl_version_number 2014/6

loop_
_space_group_symop_operation_xyz
'x, y, z'
'-x, y+1/2, -z+1/2'
'-x, -y, -z'
'x, -y-1/2, z-1/2'

loop_
_atom_site_label
_atom_site_type_symbol
_atom_site_fract_x
_atom_site_fract_y
_atom_site_fract_z
_atom_site_U_iso_or_equiv
_atom_site_adp_type
_atom_site_occupancy
_atom_site_site_symmetry_order
_atom_site_calc_flag
_atom_site_refinement_flags_posn
_atom_site_refinement_flags_adp
B1 B 0.4698(5) 0.7620(7) 0.3558(6) 0.049(3) Uani 1 1 d . .
H1 H 0.5097 0.7436 0.3427 0.059 Uiso 1 1 calc R U
C1 C 0.3651(8) 1.4956(8) 0.3364(7) 0.091(4) Uani 1 1 d . .
H1A H 0.3510 1.5558 0.3405 0.109 Uiso 1 1 calc R U
C2 C 0.3187(5) 1.4258(6) 0.3332(5) 0.064(3) Uani 1 1 d . .
H2 H 0.2760 1.4394 0.3357 0.077 Uiso 1 1 calc R U
C3 C 0.3378(4) 1.3358(5) 0.3261(4) 0.047(2) Uani 1 1 d . .
C4 C 0.4020(5) 1.3212(7) 0.3248(5) 0.066(3) Uani 1 1 d . .
H4 H 0.4181 1.2617 0.3218 0.079 Uiso 1 1 calc R U
C5 C 0.4426(6) 1.3988(11) 0.3282(6) 0.087(4) Uani 1 1 d . .
H5 H 0.4858 1.3886 0.3258 0.105 Uiso 1 1 calc R U
C6 C 0.2887(3) 1.2565(4) 0.3183(4) 0.0337(17) Uani 1 1 d . .
C7 C 0.2693(3) 1.2191(5) 0.2547(4) 0.0363(17) Uani 1 1 d . .
C8 C 0.2916(4) 1.2446(6) 0.1988(4) 0.051(2) Uani 1 1 d . .
H8 H 0.3222 1.2910 0.1981 0.061 Uiso 1 1 calc R U
C9 C 0.2617(4) 1.1910(6) 0.1466(4) 0.049(2) Uani 1 1 d . .
H9 H 0.2683 1.1928 0.1040 0.059 Uiso 1 1 calc R U
C10 C 0.2185(4) 1.1319(5) 0.1691(4) 0.0391(18) Uani 1 1 d . .
C11 C 0.1771(4) 1.0660(5) 0.1286(3) 0.0328(16) Uani 1 1 d . .
C12 C 0.1793(5) 1.0630(6) 0.0560(4) 0.050(2) Uani 1 1 d . .
C13 C 0.1303(6) 1.1066(9) 0.0092(5) 0.082(4) Uani 1 1 d . .
H13 H 0.0962 1.1379 0.0211 0.099 Uiso 1 1 calc R U
C14 C 0.1336(8) 1.1022(12) -0.0563(5) 0.109(5) Uani 1 1 d . .
H14 H 0.1007 1.1329 -0.0878 0.131 Uiso 1 1 calc R U
C15 C 0.2218(7) 1.0173(9) -0.0315(6) 0.088(4) Uani 1 1 d . .
H15 H 0.2536 0.9832 -0.0454 0.106 Uiso 1 1 calc R U
C16 C 0.2259(6) 1.0181(7) 0.0365(5) 0.070(3) Uani 1 1 d . .
H16 H 0.2601 0.9882 0.0670 0.084 Uiso 1 1 calc R U
C17 C 0.1345(4) 1.0074(5) 0.1505(4) 0.0365(17) Uani 1 1 d . .
C18 C 0.0938(4) 0.9380(6) 0.1095(4) 0.049(2) Uani 1 1 d . .
H18 H 0.0904 0.9261 0.0648 0.059 Uiso 1 1 calc R U
C19 C 0.0617(4) 0.8943(6) 0.1487(4) 0.049(2) Uani 1 1 d . .
H19 H 0.0314 0.8463 0.1360 0.058 Uiso 1 1 calc R U
C20 C 0.0819(3) 0.9338(5) 0.2117(4) 0.0332(16) Uani 1 1 d . .
C21 C 0.0598(3) 0.9063(5) 0.2657(4) 0.0354(17) Uani 1 1 d . .
C22 C 0.0072(4) 0.8309(5) 0.2557(4) 0.0367(17) Uani 1 1 d . .
C23 C 0.0240(4) 0.7393(6) 0.2563(7) 0.074(4) Uani 1 1 d . .
H23 H 0.0680 0.7219 0.2634 0.089 Uiso 1 1 calc R U
C24 C -0.0252(5) 0.6725(5) 0.2462(6) 0.062(3) Uani 1 1 d . .
H24 H -0.0129 0.6104 0.2497 0.074 Uiso 1 1 calc R U
C25 C -0.1035(4) 0.7831(6) 0.2293(5) 0.051(2) Uani 1 1 d . .
H25 H -0.1478 0.8003 0.2194 0.061 Uiso 1 1 calc R U
C26 C -0.0580(4) 0.8517(5) 0.2401(5) 0.049(2) Uani 1 1 d . .
H26 H -0.0715 0.9132 0.2369 0.059 Uiso 1 1 calc R U
C27 C 0.0806(3) 0.9418(5) 0.3302(4) 0.0346(16) Uani 1 1 d . .
C28 C 0.0592(4) 0.9086(6) 0.3865(4) 0.050(2) Uani 1 1 d . .
H28 H 0.0286 0.8618 0.3864 0.060 Uiso 1 1 calc R U
C29 C 0.0924(5) 0.9589(7) 0.4399(4) 0.058(2) Uani 1 1 d . .
H29 H 0.0889 0.9530 0.4834 0.070 Uiso 1 1 calc R U
C30 C 0.1342(4) 1.0239(5) 0.4163(4) 0.0430(19) Uani 1 1 d . .
C31 C 0.1768(4) 1.0867(5) 0.4575(4) 0.0394(18) Uani 1 1 d . .
C32 C 0.1789(4) 1.0873(6) 0.5302(4) 0.046(2) Uani 1 1 d . .
C33 C 0.1317(5) 1.1351(9) 0.5537(5) 0.074(3) Uani 1 1 d . .
H33 H 0.0994 1.1708 0.5252 0.088 Uiso 1 1 calc R U
C34 C 0.1341(6) 1.1282(12) 0.6207(6) 0.100(5) Uani 1 1 d . .
H34 H 0.1026 1.1609 0.6358 0.120 Uiso 1 1 calc R U
C35 C 0.2224(7) 1.0347(10) 0.6419(5) 0.087(4) Uani 1 1 d . .
H35 H 0.2545 1.0007 0.6720 0.104 Uiso 1 1 calc R U
C36 C 0.2249(5) 1.0359(7) 0.5762(4) 0.057(2) Uani 1 1 d . .
H36 H 0.2572 1.0023 0.5629 0.068 Uiso 1 1 calc R U
C37 C 0.2184(4) 1.1473(5) 0.4354(4) 0.0392(18) Uani 1 1 d . .
C38 C 0.2642(4) 1.2105(6) 0.4776(4) 0.047(2) Uani 1 1 d . .
H38 H 0.2728 1.2160 0.5237 0.057 Uiso 1 1 calc R U
C39 C 0.2914(4) 1.2584(6) 0.4384(4) 0.044(2) Uani 1 1 d . .
H39 H 0.3219 1.3058 0.4521 0.053 Uiso 1 1 calc R U
C40 C 0.2675(4) 1.2276(5) 0.3724(4) 0.0370(17) Uani 1 1 d . .
C41 C 0.4589(6) 0.6705(9) 0.2144(6) 0.084(4) Uani 1 1 d . .
H41A H 0.4958 0.7120 0.2282 0.126 Uiso 1 1 calc R U
H41B H 0.4472 0.6647 0.1667 0.126 Uiso 1 1 calc R U
H41C H 0.4707 0.6108 0.2343 0.126 Uiso 1 1 calc R U
C42 C 0.4001(5) 0.7088(6) 0.2366(5) 0.051(2) Uani 1 1 d . .
C43 C 0.3351(5) 0.7093(7) 0.2053(5) 0.065(3) Uani 1 1 d . .
H43 H 0.3158 0.6871 0.1627 0.078 Uiso 1 1 calc R U
C44 C 0.3023(5) 0.7489(6) 0.2480(5) 0.059(3) Uani 1 1 d . .
C45 C 0.2300(5) 0.7664(9) 0.2361(6) 0.079(4) Uani 1 1 d . .
H45A H 0.2195 0.7756 0.2780 0.119 Uiso 1 1 calc R U
H45B H 0.2057 0.7142 0.2136 0.119 Uiso 1 1 calc R U
H45C H 0.2181 0.8208 0.2090 0.119 Uiso 1 1 calc R U
C46 C 0.5671(5) 0.6117(7) 0.4379(6) 0.087(4) Uani 1 1 d . .
H46A H 0.5566 0.5796 0.3960 0.130 Uiso 1 1 calc R U
H46B H 0.5901 0.5706 0.4725 0.130 Uiso 1 1 calc R U
H46C H 0.5946 0.6641 0.4355 0.130 Uiso 1 1 calc R U
C47 C 0.5047(5) 0.6441(6) 0.4530(5) 0.055(2) Uani 1 1 d . .
C48 C 0.4760(6) 0.6204(7) 0.5031(5) 0.068(3) Uani 1 1 d . .
H48 H 0.4931 0.5788 0.5374 0.082 Uiso 1 1 calc R U
C49 C 0.4192(5) 0.6677(6) 0.4940(4) 0.056(2) Uani 1 1 d . .
C50 C 0.3705(7) 0.6604(8) 0.5349(6) 0.087(4) Uani 1 1 d . .
H50A H 0.3467 0.7177 0.5326 0.130 Uiso 1 1 calc R U
H50B H 0.3935 0.6478 0.5803 0.130 Uiso 1 1 calc R U
H50C H 0.3400 0.6111 0.5180 0.130 Uiso 1 1 calc R U
C51 C 0.5861(5) 0.9103(8) 0.3656(6) 0.073(3) Uani 1 1 d . .
H51A H 0.6076 0.8599 0.3929 0.110 Uiso 1 1 calc R U
H51B H 0.6136 0.9645 0.3750 0.110 Uiso 1 1 calc R U
H51C H 0.5789 0.8941 0.3194 0.110 Uiso 1 1 calc R U
C52 C 0.5223(4) 0.9296(6) 0.3801(4) 0.0410(18) Uani 1 1 d . .
C53 C 0.5008(4) 1.0095(6) 0.4047(5) 0.054(2) Uani 1 1 d . .
H53 H 0.5243 1.0646 0.4145 0.064 Uiso 1 1 calc R U
C54 C 0.4378(4) 0.9926(5) 0.4123(4) 0.045(2) Uani 1 1 d . .
C55 C 0.3951(5) 1.0588(6) 0.4342(5) 0.057(2) Uani 1 1 d . .
H55A H 0.3714 1.0278 0.4618 0.085 Uiso 1 1 calc R U
H55B H 0.3642 1.0847 0.3960 0.085 Uiso 1 1 calc R U
H55C H 0.4216 1.1075 0.4592 0.085 Uiso 1 1 calc R U
C56 C 0.3402(4) 0.8671(6) 0.4791(4) 0.046(2) Uani 1 1 d . .
C57 C 0.2714(6) 0.7446(7) 0.3957(5) 0.069(3) Uani 1 1 d . .
C58 C 0.2864(4) 0.9152(6) 0.3521(4) 0.0420(19) Uani 1 1 d . .
Fe1 Fe 0.34595(6) 0.82043(7) 0.39476(6) 0.0387(3) Uani 1 1 d . .
Mn1 Mn 0.17447(5) 1.07962(7) 0.29260(5) 0.0257(3) Uani 1 1 d . .
N1 N 0.4250(6) 1.4856(8) 0.3344(6) 0.094(4) Uani 1 1 d . .
N2 N 0.1774(5) 1.0600(9) -0.0771(4) 0.082(3) Uani 1 1 d . .
N3 N -0.0900(3) 0.6937(4) 0.2316(3) 0.0340(14) Uani 1 1 d . .
N4 N 0.1773(5) 1.0790(8) 0.6649(4) 0.084(3) Uani 1 1 d . .
N5 N 0.2224(3) 1.1477(4) 0.2353(3) 0.0320(13) Uani 1 1 d . .
N6 N 0.1265(3) 1.0036(4) 0.2132(3) 0.0301(13) Uani 1 1 d . .
N7 N 0.1247(3) 1.0130(4) 0.3491(3) 0.0311(13) Uani 1 1 d . .
N8 N 0.2216(3) 1.1569(4) 0.3713(3) 0.0299(13) Uani 1 1 d . .
N9 N 0.4078(3) 0.7453(5) 0.2976(4) 0.0497(18) Uani 1 1 d . .
N10 N 0.3480(3) 0.7720(5) 0.3060(4) 0.0470(17) Uani 1 1 d . .
N11 N 0.4736(3) 0.8663(5) 0.3750(3) 0.0414(16) Uani 1 1 d . .
N12 N 0.4213(3) 0.9032(4) 0.3943(3) 0.0444(17) Uani 1 1 d . .
N13 N 0.4637(4) 0.7063(5) 0.4153(4) 0.0508(18) Uani 1 1 d . .
N14 N 0.4112(4) 0.7244(5) 0.4397(4) 0.0499(18) Uani 1 1 d . .
N15 N 0.3356(5) 0.8933(6) 0.5311(5) 0.070(2) Uani 1 1 d . .
N16 N 0.2243(5) 0.7004(8) 0.3959(6) 0.096(4) Uani 1 1 d . .
N17 N 0.2521(3) 0.9727(4) 0.3236(3) 0.0400(15) Uani 1 1 d . .

loop_
_atom_site_aniso_label
_atom_site_aniso_U_11
_atom_site_aniso_U_22
_atom_site_aniso_U_33
_atom_site_aniso_U_23
_atom_site_aniso_U_13
_atom_site_aniso_U_12
B1 0.030(5) 0.045(5) 0.067(7) -0.010(5) 0.002(4) 0.011(4)
C1 0.115(11) 0.045(6) 0.105(10) 0.009(6) 0.013(9) -0.025(7)
C2 0.069(6) 0.039(5) 0.079(7) -0.008(5) 0.008(5) -0.011(5)
C3 0.047(5) 0.035(4) 0.050(5) -0.003(4) -0.002(4) -0.018(4)
C4 0.048(5) 0.065(6) 0.080(7) -0.015(5) 0.010(5) -0.020(5)
C5 0.061(7) 0.138(13) 0.067(7) -0.021(8) 0.023(6) -0.048(8)
C6 0.026(4) 0.019(3) 0.057(5) 0.000(3) 0.012(3) -0.007(3)
C7 0.029(4) 0.031(4) 0.046(4) 0.007(3) 0.003(3) -0.006(3)
C8 0.049(5) 0.053(5) 0.049(5) 0.009(4) 0.009(4) -0.022(4)
C9 0.060(5) 0.057(5) 0.033(4) 0.005(4) 0.015(4) -0.023(4)
C10 0.039(4) 0.039(4) 0.039(4) 0.007(3) 0.011(3) -0.004(3)
C11 0.038(4) 0.034(4) 0.026(4) 0.008(3) 0.008(3) -0.001(3)
C12 0.066(6) 0.042(5) 0.039(5) 0.003(4) 0.007(4) -0.019(4)
C13 0.079(8) 0.118(10) 0.047(6) 0.025(6) 0.011(5) 0.017(7)
C14 0.113(11) 0.183(16) 0.026(5) 0.014(8) 0.008(6) 0.005(11)
C15 0.135(12) 0.077(8) 0.059(7) -0.002(6) 0.037(8) 0.004(8)
C16 0.091(8) 0.067(7) 0.051(6) 0.008(5) 0.015(6) 0.027(6)
C17 0.037(4) 0.037(4) 0.031(4) -0.004(3) 0.000(3) -0.003(3)
C18 0.061(5) 0.052(5) 0.031(4) -0.006(4) 0.005(4) -0.021(4)
C19 0.047(5) 0.043(5) 0.051(5) -0.007(4) 0.004(4) -0.015(4)
C20 0.031(4) 0.033(4) 0.037(4) -0.004(3) 0.010(3) -0.007(3)
C21 0.031(4) 0.027(4) 0.047(5) -0.003(3) 0.008(3) -0.004(3)
C22 0.038(4) 0.022(3) 0.046(4) -0.001(3) 0.004(3) -0.009(3)
C23 0.015(4) 0.040(5) 0.158(11) -0.009(6) 0.007(5) -0.004(3)
C24 0.063(6) 0.018(4) 0.108(8) 0.008(4) 0.029(6) -0.002(4)
C25 0.030(4) 0.034(4) 0.083(7) 0.004(4) 0.006(4) -0.002(3)
C26 0.041(5) 0.026(4) 0.072(6) 0.003(4) 0.001(4) -0.005(3)
C27 0.032(4) 0.032(4) 0.038(4) -0.002(3) 0.006(3) -0.004(3)
C28 0.061(5) 0.056(5) 0.035(4) -0.001(4) 0.017(4) -0.028(4)
C29 0.073(6) 0.067(6) 0.034(5) 0.000(4) 0.011(4) -0.018(5)
C30 0.039(4) 0.036(4) 0.047(5) 0.001(4) -0.001(4) -0.010(3)
C31 0.037(4) 0.040(4) 0.038(4) -0.009(3) 0.004(3) -0.005(3)
C32 0.046(5) 0.059(5) 0.037(4) -0.015(4) 0.017(4) -0.021(4)
C33 0.054(6) 0.123(10) 0.043(5) -0.005(6) 0.011(5) 0.003(6)
C34 0.057(7) 0.189(16) 0.063(7) -0.041(9) 0.031(6) -0.008(8)
C35 0.099(9) 0.113(10) 0.043(6) -0.009(6) 0.008(6) -0.016(8)
C36 0.070(6) 0.066(6) 0.034(5) -0.008(4) 0.014(4) 0.003(5)
C37 0.037(4) 0.041(4) 0.040(4) -0.008(3) 0.009(3) 0.000(3)
C38 0.046(5) 0.059(5) 0.037(4) -0.021(4) 0.010(4) -0.011(4)
C39 0.039(4) 0.041(4) 0.048(5) -0.017(4) 0.005(4) -0.015(4)
C40 0.037(4) 0.030(4) 0.041(4) -0.006(3) 0.006(3) -0.004(3)
C41 0.091(8) 0.095(9) 0.072(8) -0.023(7) 0.032(7) 0.007(7)
C42 0.055(5) 0.054(5) 0.049(5) -0.011(4) 0.021(4) -0.003(4)
C43 0.084(8) 0.065(6) 0.049(6) -0.011(5) 0.023(5) -0.009(6)
C44 0.078(7) 0.042(5) 0.046(5) -0.005(4) -0.002(5) 0.001(5)
C45 0.050(6) 0.104(9) 0.071(7) -0.027(7) -0.007(5) 0.000(6)
C46 0.059(6) 0.053(6) 0.122(10) -0.002(6) -0.022(7) 0.026(5)
C47 0.065(6) 0.030(4) 0.056(6) -0.003(4) -0.008(5) 0.012(4)
C48 0.098(8) 0.046(5) 0.049(6) 0.014(5) -0.002(6) 0.027(5)
C49 0.076(7) 0.045(5) 0.042(5) 0.004(4) 0.008(5) 0.013(5)
C50 0.131(11) 0.062(7) 0.072(8) 0.037(6) 0.036(8) 0.028(7)
C51 0.055(6) 0.074(7) 0.091(8) -0.003(6) 0.018(6) 0.004(5)
C52 0.037(4) 0.041(4) 0.043(4) -0.002(4) 0.007(3) 0.000(3)
C53 0.053(5) 0.046(5) 0.066(6) 0.002(4) 0.022(5) -0.015(4)
C54 0.051(5) 0.033(4) 0.045(5) 0.007(4) 0.003(4) -0.001(4)
C55 0.056(5) 0.038(5) 0.068(6) -0.003(4) 0.003(5) 0.009(4)
C56 0.056(5) 0.037(4) 0.043(5) 0.007(4) 0.009(4) 0.003(4)
C57 0.092(8) 0.045(5) 0.060(6) 0.001(5) 0.005(6) -0.007(5)
C58 0.035(4) 0.042(4) 0.047(5) 0.000(4) 0.006(4) 0.002(4)
Fe1 0.0410(6) 0.0301(6) 0.0421(6) 0.0036(5) 0.0056(5) 0.0065(5)
Mn1 0.0236(5) 0.0215(5) 0.0297(5) -0.0003(4) 0.0027(4) -0.0022(4)
N1 0.105(9) 0.083(8) 0.087(8) -0.005(6) 0.015(7) -0.060(7)
N2 0.086(7) 0.135(9) 0.027(4) 0.006(5) 0.017(5) -0.012(7)
N3 0.031(3) 0.030(3) 0.038(3) -0.002(3) 0.004(3) -0.008(3)
N4 0.090(7) 0.132(9) 0.033(5) -0.002(5) 0.022(5) -0.011(7)
N5 0.031(3) 0.032(3) 0.030(3) 0.005(3) 0.001(2) -0.002(3)
N6 0.034(3) 0.025(3) 0.028(3) 0.002(2) 0.002(2) -0.004(2)
N7 0.023(3) 0.029(3) 0.036(3) 0.000(3) -0.001(2) -0.002(2)
N8 0.025(3) 0.027(3) 0.036(3) -0.002(3) 0.005(2) -0.001(2)
N9 0.043(4) 0.049(4) 0.055(4) -0.008(4) 0.009(3) 0.002(3)
N10 0.024(3) 0.061(4) 0.050(4) -0.013(4) -0.001(3) 0.003(3)
N11 0.032(3) 0.044(4) 0.049(4) -0.002(3) 0.012(3) 0.007(3)
N12 0.046(4) 0.028(3) 0.052(4) 0.002(3) 0.002(3) 0.002(3)
N13 0.047(4) 0.041(4) 0.056(5) -0.004(3) 0.000(3) 0.012(3)
N14 0.054(4) 0.037(4) 0.054(4) -0.004(3) 0.006(4) 0.016(3)
N15 0.091(7) 0.059(5) 0.066(6) -0.005(4) 0.031(5) 0.002(5)
N16 0.074(6) 0.092(8) 0.115(9) 0.017(7) 0.011(6) -0.035(6)
N17 0.035(3) 0.036(3) 0.048(4) 0.008(3) 0.009(3) 0.012(3)

loop_
_atom_type_symbol
_atom_type_description
_atom_type_scat_dispersion_real
_atom_type_scat_dispersion_imag
_atom_type_scat_source
C C 0.0033 0.0016 'International Tables Vol C Tables 4.2.6.8 and 6.1.1.4'
H H 0.0000 0.0000 'International Tables Vol C Tables 4.2.6.8 and 6.1.1.4'
B B 0.0013 0.0007 'International Tables Vol C Tables 4.2.6.8 and 6.1.1.4'
N N 0.0061 0.0033 'International Tables Vol C Tables 4.2.6.8 and 6.1.1.4'
Mn Mn 0.3368 0.7283 'International Tables Vol C Tables 4.2.6.8 and 6.1.1.4'
Fe Fe 0.3463 0.8444 'International Tables Vol C Tables 4.2.6.8 and 6.1.1.4'

loop_
_geom_angle_atom_site_label_1
_geom_angle_atom_site_label_2
_geom_angle_atom_site_label_3
_geom_angle
_geom_angle_site_symmetry_3
N13 B1 N9 109.0(8) .
N13 B1 N11 108.4(8) .
N9 B1 N11 109.2(7) .
N13 B1 H1 110.0 .
N9 B1 H1 110.0 .
N11 B1 H1 110.0 .
N1 C1 C2 126.8(12) .
N1 C1 H1A 116.6 .
C2 C1 H1A 116.6 .
C3 C2 C1 118.0(11) .
C3 C2 H2 121.0 .
C1 C2 H2 121.0 .
C2 C3 C4 117.4(8) .
C2 C3 C6 121.0(8) .
C4 C3 C6 121.6(8) .
C3 C4 C5 117.6(11) .
C3 C4 H4 121.2 .
C5 C4 H4 121.2 .
N1 C5 C4 125.7(12) .
N1 C5 H5 117.2 .
C4 C5 H5 117.2 .
C40 C6 C7 125.7(6) .
C40 C6 C3 119.6(7) .
C7 C6 C3 114.7(7) .
C6 C7 N5 124.7(7) .
C6 C7 C8 127.3(7) .
N5 C7 C8 108.0(7) .
C9 C8 C7 109.3(7) .
C9 C8 H8 125.4 .
C7 C8 H8 125.4 .
C8 C9 C10 106.6(7) .
C8 C9 H9 126.7 .
C10 C9 H9 126.7 .
N5 C10 C11 125.2(7) .
N5 C10 C9 110.7(7) .
C11 C10 C9 124.1(7) .
C17 C11 C10 124.3(7) .
C17 C11 C12 119.7(7) .
C10 C11 C12 116.0(6) .
C16 C12 C13 119.1(10) .
C16 C12 C11 122.1(8) .
C13 C12 C11 118.8(9) .
C12 C13 C14 117.3(12) .
C12 C13 H13 121.3 .
C14 C13 H13 121.3 .
N2 C14 C13 125.7(13) .
N2 C14 H14 117.1 .
C13 C14 H14 117.1 .
N2 C15 C16 125.5(12) .
N2 C15 H15 117.3 .
C16 C15 H15 117.3 .
C12 C16 C15 117.3(11) .
C12 C16 H16 121.3 .
C15 C16 H16 121.3 .
N6 C17 C11 126.1(6) .
N6 C17 C18 109.7(7) .
C11 C17 C18 124.1(7) .
C19 C18 C17 106.3(7) .
C19 C18 H18 126.8 .
C17 C18 H18 126.8 .
C18 C19 C20 107.5(7) .
C18 C19 H19 126.2 .
C20 C19 H19 126.2 .
N6 C20 C21 124.3(7) .
N6 C20 C19 111.3(7) .
C21 C20 C19 124.4(7) .
C20 C21 C27 126.2(7) .
C20 C21 C22 118.5(7) .
C27 C21 C22 115.3(7) .
C26 C22 C23 117.2(7) .
C26 C22 C21 121.5(7) .
C23 C22 C21 121.0(7) .
C22 C23 C24 119.5(8) .
C22 C23 H23 120.2 .
C24 C23 H23 120.2 .
N3 C24 C23 122.8(7) .
N3 C24 H24 118.6 .
C23 C24 H24 118.6 .
N3 C25 C26 125.1(8) .
N3 C25 H25 117.4 .
C26 C25 H25 117.4 .
C22 C26 C25 120.1(7) .
C22 C26 H26 120.0 .
C25 C26 H26 120.0 .
N7 C27 C21 124.8(7) .
N7 C27 C28 110.2(7) .
C21 C27 C28 125.0(7) .
C29 C28 C27 106.6(7) .
C29 C28 H28 126.7 .
C27 C28 H28 126.7 .
C28 C29 C30 107.2(8) .
C28 C29 H29 126.4 .
C30 C29 H29 126.4 .
N7 C30 C31 127.0(7) .
N7 C30 C29 109.2(7) .
C31 C30 C29 123.8(8) .
C30 C31 C37 123.9(8) .
C30 C31 C32 118.0(7) .
C37 C31 C32 118.1(7) .
C33 C32 C36 117.0(8) .
C33 C32 C31 121.2(8) .
C36 C32 C31 121.7(8) .
C34 C33 C32 118.2(11) .
C34 C33 H33 120.9 .
C32 C33 H33 120.9 .
N4 C34 C33 125.5(12) .
N4 C34 H34 117.3 .
C33 C34 H34 117.3 .
N4 C35 C36 124.3(12) .
N4 C35 H35 117.8 .
C36 C35 H35 117.8 .
C35 C36 C32 119.4(10) .
C35 C36 H36 120.3 .
C32 C36 H36 120.3 .
N8 C37 C31 125.6(7) .
N8 C37 C38 109.7(7) .
C31 C37 C38 124.7(7) .
C39 C38 C37 106.5(7) .
C39 C38 H38 126.8 .
C37 C38 H38 126.8 .
C38 C39 C40 109.9(7) .
C38 C39 H39 125.1 .
C40 C39 H39 125.1 .
C6 C40 N8 125.0(7) .
C6 C40 C39 126.4(7) .
N8 C40 C39 108.4(7) .
C42 C41 H41A 109.5 .
C42 C41 H41B 109.5 .
H41A C41 H41B 109.5 .
C42 C41 H41C 109.5 .
H41A C41 H41C 109.5 .
H41B C41 H41C 109.5 .
N9 C42 C43 108.2(8) .
N9 C42 C41 121.2(9) .
C43 C42 C41 130.5(9) .
C42 C43 C44 107.5(9) .
C42 C43 H43 126.2 .
C44 C43 H43 126.2 .
C43 C44 N10 108.4(9) .
C43 C44 C45 128.1(9) .
N10 C44 C45 123.4(9) .
C44 C45 H45A 109.5 .
C44 C45 H45B 109.5 .
H45A C45 H45B 109.5 .
C44 C45 H45C 109.5 .
H45A C45 H45C 109.5 .
H45B C45 H45C 109.5 .
C47 C46 H46A 109.5 .
C47 C46 H46B 109.5 .
H46A C46 H46B 109.5 .
C47 C46 H46C 109.5 .
H46A C46 H46C 109.5 .
H46B C46 H46C 109.5 .
N13 C47 C48 105.6(9) .
N13 C47 C46 123.3(10) .
C48 C47 C46 131.1(9) .
C49 C48 C47 108.2(8) .
C49 C48 H48 125.9 .
C47 C48 H48 125.9 .
C48 C49 N14 109.5(9) .
C48 C49 C50 126.6(9) .
N14 C49 C50 123.9(9) .
C49 C50 H50A 109.5 .
C49 C50 H50B 109.5 .
H50A C50 H50B 109.5 .
C49 C50 H50C 109.5 .
H50A C50 H50C 109.5 .
H50B C50 H50C 109.5 .
C52 C51 H51A 109.5 .
C52 C51 H51B 109.5 .
H51A C51 H51B 109.5 .
C52 C51 H51C 109.5 .
H51A C51 H51C 109.5 .
H51B C51 H51C 109.5 .
N11 C52 C53 106.3(7) .
N11 C52 C51 124.2(8) .
C53 C52 C51 129.3(8) .
C52 C53 C54 107.7(8) .
C52 C53 H53 126.1 .
C54 C53 H53 126.1 .
N12 C54 C53 108.4(8) .
N12 C54 C55 125.0(8) .
C53 C54 C55 126.6(8) .
C54 C55 H55A 109.5 .
C54 C55 H55B 109.5 .
H55A C55 H55B 109.5 .
C54 C55 H55C 109.5 .
H55A C55 H55C 109.5 .
H55B C55 H55C 109.5 .
N15 C56 Fe1 178.0(9) .
N16 C57 Fe1 177.9(11) .
N17 C58 Fe1 176.4(8) .
C58 Fe1 C56 89.1(4) .
C58 Fe1 C57 88.8(4) .
C56 Fe1 C57 87.0(4) .
C58 Fe1 N10 89.4(3) .
C56 Fe1 N10 177.7(3) .
C57 Fe1 N10 91.2(4) .
C58 Fe1 N12 89.4(3) .
C56 Fe1 N12 91.8(3) .
C57 Fe1 N12 177.8(4) .
N10 Fe1 N12 89.9(3) .
C58 Fe1 N14 177.8(3) .
C56 Fe1 N14 90.8(3) .
C57 Fe1 N14 93.4(4) .
N10 Fe1 N14 90.8(3) .
N12 Fe1 N14 88.4(3) .
N5 Mn1 N8 89.7(2) .
N5 Mn1 N7 178.8(2) .
N8 Mn1 N7 90.6(2) .
N5 Mn1 N6 90.1(2) .
N8 Mn1 N6 179.2(2) .
N7 Mn1 N6 89.6(2) .
N5 Mn1 N17 94.2(2) .
N8 Mn1 N17 89.0(2) .
N7 Mn1 N17 87.0(2) .
N6 Mn1 N17 91.8(2) .
N5 Mn1 N3 89.6(2) 2
N8 Mn1 N3 88.2(2) 2
N7 Mn1 N3 89.2(2) 2
N6 Mn1 N3 91.1(2) 2
N17 Mn1 N3 175.2(2) 2
C1 N1 C5 114.3(10) .
C14 N2 C15 115.0(10) .
C25 N3 C24 115.1(6) .
C25 N3 Mn1 122.1(5) 2_545
C24 N3 Mn1 122.8(5) 2_545
C34 N4 C35 115.6(10) .
C10 N5 C7 105.4(6) .
C10 N5 Mn1 127.1(5) .
C7 N5 Mn1 127.4(5) .
C17 N6 C20 105.2(6) .
C17 N6 Mn1 127.0(5) .
C20 N6 Mn1 127.7(5) .
C27 N7 C30 106.7(6) .
C27 N7 Mn1 127.3(5) .
C30 N7 Mn1 125.6(5) .
C37 N8 C40 105.5(6) .
C37 N8 Mn1 127.0(5) .
C40 N8 Mn1 127.4(5) .
C42 N9 N10 110.0(7) .
C42 N9 B1 132.2(8) .
N10 N9 B1 117.8(7) .
N9 N10 C44 105.8(7) .
N9 N10 Fe1 117.4(5) .
C44 N10 Fe1 136.5(6) .
C52 N11 N12 111.0(6) .
C52 N11 B1 131.5(7) .
N12 N11 B1 117.4(7) .
C54 N12 N11 106.5(7) .
C54 N12 Fe1 135.7(6) .
N11 N12 Fe1 117.8(5) .
N14 N13 C47 111.7(8) .
N14 N13 B1 117.0(7) .
C47 N13 B1 131.0(8) .
N13 N14 C49 104.9(7) .
N13 N14 Fe1 118.9(6) .
C49 N14 Fe1 136.2(7) .
C58 N17 Mn1 164.4(7) .

loop_
_geom_bond_atom_site_label_1
_geom_bond_atom_site_label_2
_geom_bond_distance
_geom_bond_site_symmetry_2
B1 N13 1.508(14) .
B1 N9 1.547(11) .
B1 N11 1.554(11) .
B1 H1 0.9800 .
C1 N1 1.273(17) .
C1 C2 1.389(15) .
C1 H1A 0.9300 .
C2 C3 1.379(12) .
C2 H2 0.9300 .
C3 C4 1.368(13) .
C3 C6 1.519(9) .
C4 C5 1.397(15) .
C4 H4 0.9300 .
C5 N1 1.322(17) .
C5 H5 0.9300 .
C6 C40 1.375(11) .
C6 C7 1.387(11) .
C7 N5 1.407(9) .
C7 C8 1.408(11) .
C8 C9 1.348(12) .
C8 H8 0.9300 .
C9 C10 1.408(11) .
C9 H9 0.9300 .
C10 N5 1.376(10) .
C10 C11 1.409(10) .
C11 C17 1.387(10) .
C11 C12 1.522(11) .
C12 C16 1.320(14) .
C12 C13 1.369(13) .
C13 C14 1.382(15) .
C13 H13 0.9300 .
C14 N2 1.268(17) .
C14 H14 0.9300 .
C15 N2 1.299(15) .
C15 C16 1.394(14) .
C15 H15 0.9300 .
C16 H16 0.9300 .
C17 N6 1.358(9) .
C17 C18 1.442(10) .
C18 C19 1.340(12) .
C18 H18 0.9300 .
C19 C20 1.390(11) .
C19 H19 0.9300 .
C20 N6 1.367(9) .
C20 C21 1.378(10) .
C21 C27 1.393(10) .
C21 C22 1.525(9) .
C22 C26 1.352(11) .
C22 C23 1.368(11) .
C23 C24 1.385(11) .
C23 H23 0.9300 .
C24 N3 1.347(11) .
C24 H24 0.9300 .
C25 N3 1.320(10) .
C25 C26 1.351(11) .
C25 H25 0.9300 .
C26 H26 0.9300 .
C27 N7 1.369(9) .
C27 C28 1.440(11) .
C28 C29 1.357(12) .
C28 H28 0.9300 .
C29 C30 1.453(12) .
C29 H29 0.9300 .
C30 N7 1.368(10) .
C30 C31 1.398(10) .
C31 C37 1.394(11) .
C31 C32 1.499(11) .
C32 C33 1.394(13) .
C32 C36 1.383(13) .
C33 C34 1.383(15) .
C33 H33 0.9300 .
C34 N4 1.317(16) .
C34 H34 0.9300 .
C35 N4 1.328(16) .
C35 C36 1.379(14) .
C35 H35 0.9300 .
C36 H36 0.9300 .
C37 N8 1.358(10) .
C37 C38 1.445(10) .
C38 C39 1.306(12) .
C38 H38 0.9300 .
C39 C40 1.404(11) .
C39 H39 0.9300 .
C40 N8 1.398(9) .
C41 C42 1.526(13) .
C41 H41A 0.9600 .
C41 H41B 0.9600 .
C41 H41C 0.9600 .
C42 N9 1.342(11) .
C42 C43 1.347(13) .
C43 C44 1.377(14) .
C43 H43 0.9300 .
C44 N10 1.371(11) .
C44 C45 1.491(14) .
C45 H45A 0.9600 .
C45 H45B 0.9600 .
C45 H45C 0.9600 .
C46 C47 1.494(15) .
C46 H46A 0.9600 .
C46 H46B 0.9600 .
C46 H46C 0.9600 .
C47 N13 1.345(10) .
C47 C48 1.373(14) .
C48 C49 1.342(13) .
C48 H48 0.9300 .
C49 N14 1.368(11) .
C49 C50 1.489(15) .
C50 H50A 0.9600 .
C50 H50B 0.9600 .
C50 H50C 0.9600 .
C51 C52 1.470(12) .
C51 H51A 0.9600 .
C51 H51B 0.9600 .
C51 H51C 0.9600 .
C52 N11 1.352(10) .
C52 C53 1.384(12) .
C53 C54 1.389(12) .
C53 H53 0.9300 .
C54 N12 1.364(10) .
C54 C55 1.460(12) .
C55 H55A 0.9600 .
C55 H55B 0.9600 .
C55 H55C 0.9600 .
C56 N15 1.173(11) .
C56 Fe1 1.909(9) .
C57 N16 1.175(14) .
C57 Fe1 1.910(12) .
C58 N17 1.156(9) .
C58 Fe1 1.907(8) .
Fe1 N10 1.984(7) .
Fe1 N12 1.980(7) .
Fe1 N14 2.000(7) .
Mn1 N5 2.003(6) .
Mn1 N8 2.014(6) .
Mn1 N7 2.005(6) .
Mn1 N6 2.019(6) .
Mn1 N17 2.212(6) .
Mn1 N3 2.373(6) 2
N3 Mn1 2.373(6) 2_545
N9 N10 1.364(9) .
N11 N12 1.368(9) .
N13 N14 1.348(10) .

loop_
_geom_torsion_atom_site_label_1
_geom_torsion_atom_site_label_2
_geom_torsion_atom_site_label_3
_geom_torsion_atom_site_label_4
_geom_torsion
_geom_torsion_site_symmetry_4
N1 C1 C2 C3 -1(2) .
C1 C2 C3 C4 2.0(15) .
C1 C2 C3 C6 -176.5(10) .
C2 C3 C4 C5 -2.4(15) .
C6 C3 C4 C5 176.1(9) .
C3 C4 C5 N1 2.1(19) .
C2 C3 C6 C40 -72.9(11) .
C4 C3 C6 C40 108.7(10) .
C2 C3 C6 C7 107.3(10) .
C4 C3 C6 C7 -71.1(11) .
C40 C6 C7 N5 2.8(12) .
C3 C6 C7 N5 -177.4(7) .
C40 C6 C7 C8 -177.6(8) .
C3 C6 C7 C8 2.2(12) .
C6 C7 C8 C9 179.1(8) .
N5 C7 C8 C9 -1.2(10) .
C7 C8 C9 C10 1.3(11) .
C8 C9 C10 N5 -1.0(10) .
C8 C9 C10 C11 178.9(8) .
N5 C10 C11 C17 -0.3(12) .
C9 C10 C11 C17 179.8(8) .
N5 C10 C11 C12 177.9(7) .
C9 C10 C11 C12 -2.0(12) .
C17 C11 C12 C16 -99.9(11) .
C10 C11 C12 C16 81.8(11) .
C17 C11 C12 C13 78.5(11) .
C10 C11 C12 C13 -99.8(10) .
C16 C12 C13 C14 -1.2(18) .
C11 C12 C13 C14 -179.7(11) .
C12 C13 C14 N2 1(2) .
C13 C12 C16 C15 -0.6(16) .
C11 C12 C16 C15 177.8(9) .
N2 C15 C16 C12 3(2) .
C10 C11 C17 N6 -0.6(12) .
C12 C11 C17 N6 -178.7(7) .
C10 C11 C17 C18 -178.0(8) .
C12 C11 C17 C18 3.9(12) .
N6 C17 C18 C19 0.4(10) .
C11 C17 C18 C19 178.1(8) .
C17 C18 C19 C20 -0.6(10) .
C18 C19 C20 N6 0.7(10) .
C18 C19 C20 C21 -179.6(8) .
N6 C20 C21 C27 -2.6(12) .
C19 C20 C21 C27 177.6(8) .
N6 C20 C21 C22 176.7(7) .
C19 C20 C21 C22 -3.1(12) .
C20 C21 C22 C26 -91.7(10) .
C27 C21 C22 C26 87.6(10) .
C20 C21 C22 C23 82.4(11) .
C27 C21 C22 C23 -98.3(11) .
C26 C22 C23 C24 -4.9(17) .
C21 C22 C23 C24 -179.2(10) .
C22 C23 C24 N3 4.2(18) .
C23 C22 C26 C25 3.4(15) .
C21 C22 C26 C25 177.7(8) .
N3 C25 C26 C22 -1.0(16) .
C20 C21 C27 N7 2.9(12) .
C22 C21 C27 N7 -176.5(7) .
C20 C21 C27 C28 -176.6(8) .
C22 C21 C27 C28 4.1(11) .
N7 C27 C28 C29 -1.7(10) .
C21 C27 C28 C29 177.9(8) .
C27 C28 C29 C30 0.3(11) .
C28 C29 C30 N7 1.2(11) .
C28 C29 C30 C31 -179.0(8) .
N7 C30 C31 C37 -2.1(14) .
C29 C30 C31 C37 178.2(8) .
N7 C30 C31 C32 179.4(8) .
C29 C30 C31 C32 -0.3(13) .
C30 C31 C32 C33 -82.2(11) .
C37 C31 C32 C33 99.2(10) .
C30 C31 C32 C36 93.6(10) .
C37 C31 C32 C36 -85.0(11) .
C36 C32 C33 C34 0.1(16) .
C31 C32 C33 C34 176.1(10) .
C32 C33 C34 N4 -1(2) .
N4 C35 C36 C32 1.4(18) .
C33 C32 C36 C35 -0.4(15) .
C31 C32 C36 C35 -176.4(9) .
C30 C31 C37 N8 3.0(13) .
C32 C31 C37 N8 -178.5(7) .
C30 C31 C37 C38 -177.8(8) .
C32 C31 C37 C38 0.7(12) .
N8 C37 C38 C39 2.6(10) .
C31 C37 C38 C39 -176.8(8) .
C37 C38 C39 C40 -2.2(10) .
C7 C6 C40 N8 -1.6(12) .
C3 C6 C40 N8 178.6(7) .
C7 C6 C40 C39 173.3(8) .
C3 C6 C40 C39 -6.5(12) .
C38 C39 C40 C6 -174.4(8) .
C38 C39 C40 N8 1.1(10) .
N9 C42 C43 C44 1.2(12) .
C41 C42 C43 C44 177.5(11) .
C42 C43 C44 N10 -0.4(12) .
C42 C43 C44 C45 179.0(11) .
N13 C47 C48 C49 0.5(11) .
C46 C47 C48 C49 -178.8(10) .
C47 C48 C49 N14 -1.9(12) .
C47 C48 C49 C50 177.2(10) .
N11 C52 C53 C54 -1.5(10) .
C51 C52 C53 C54 -177.7(9) .
C52 C53 C54 N12 1.5(10) .
C52 C53 C54 C55 -177.2(8) .
C2 C1 N1 C5 0(2) .
C4 C5 N1 C1 -1(2) .
C13 C14 N2 C15 1(2) .
C16 C15 N2 C14 -3(2) .
C26 C25 N3 C24 0.1(14) .
C26 C25 N3 Mn1 -177.5(8) 2_545
C23 C24 N3 C25 -1.7(15) .
C23 C24 N3 Mn1 175.9(9) 2_545
C33 C34 N4 C35 1(2) .
C36 C35 N4 C34 -2(2) .
C11 C10 N5 C7 -179.7(7) .
C9 C10 N5 C7 0.2(9) .
C11 C10 N5 Mn1 2.7(11) .
C9 C10 N5 Mn1 -177.4(6) .
C6 C7 N5 C10 -179.7(7) .
C8 C7 N5 C10 0.6(8) .
C6 C7 N5 Mn1 -2.1(10) .
C8 C7 N5 Mn1 178.2(5) .
C11 C17 N6 C20 -177.6(7) .
C18 C17 N6 C20 0.0(8) .
C11 C17 N6 Mn1 -1.1(11) .
C18 C17 N6 Mn1 176.6(5) .
C21 C20 N6 C17 179.8(7) .
C19 C20 N6 C17 -0.4(8) .
C21 C20 N6 Mn1 3.3(11) .
C19 C20 N6 Mn1 -177.0(5) .
C21 C27 N7 C30 -177.1(7) .
C28 C27 N7 C30 2.4(9) .
C21 C27 N7 Mn1 -3.7(10) .
C28 C27 N7 Mn1 175.9(5) .
C31 C30 N7 C27 178.0(8) .
C29 C30 N7 C27 -2.2(9) .
C31 C30 N7 Mn1 4.4(12) .
C29 C30 N7 Mn1 -175.8(6) .
C31 C37 N8 C40 177.5(8) .
C38 C37 N8 C40 -1.8(8) .
C31 C37 N8 Mn1 -6.1(11) .
C38 C37 N8 Mn1 174.5(5) .
C6 C40 N8 C37 176.1(7) .
C39 C40 N8 C37 0.5(8) .
C6 C40 N8 Mn1 -0.2(11) .
C39 C40 N8 Mn1 -175.8(5) .
C43 C42 N9 N10 -1.5(11) .
C41 C42 N9 N10 -178.3(9) .
C43 C42 N9 B1 179.4(9) .
C41 C42 N9 B1 2.7(16) .
N13 B1 N9 C42 -118.2(10) .
N11 B1 N9 C42 123.5(10) .
N13 B1 N9 N10 62.8(9) .
N11 B1 N9 N10 -55.5(11) .
C42 N9 N10 C44 1.2(10) .
B1 N9 N10 C44 -179.6(8) .
C42 N9 N10 Fe1 176.0(6) .
B1 N9 N10 Fe1 -4.8(10) .
C43 C44 N10 N9 -0.5(10) .
C45 C44 N10 N9 -180.0(9) .
C43 C44 N10 Fe1 -173.7(7) .
C45 C44 N10 Fe1 6.8(15) .
C53 C52 N11 N12 1.1(9) .
C51 C52 N11 N12 177.5(8) .
C53 C52 N11 B1 -174.8(9) .
C51 C52 N11 B1 1.7(15) .
N13 B1 N11 C52 115.7(10) .
N9 B1 N11 C52 -125.5(9) .
N13 B1 N11 N12 -59.9(9) .
N9 B1 N11 N12 58.8(10) .
C53 C54 N12 N11 -0.8(9) .
C55 C54 N12 N11 177.8(8) .
C53 C54 N12 Fe1 175.4(6) .
C55 C54 N12 Fe1 -5.9(13) .
C52 N11 N12 C54 -0.2(9) .
B1 N11 N12 C54 176.3(7) .
C52 N11 N12 Fe1 -177.2(5) .
B1 N11 N12 Fe1 -0.7(9) .
C48 C47 N13 N14 1.1(10) .
C46 C47 N13 N14 -179.5(8) .
C48 C47 N13 B1 175.9(9) .
C46 C47 N13 B1 -4.7(14) .
N9 B1 N13 N14 -59.8(9) .
N11 B1 N13 N14 59.1(9) .
N9 B1 N13 C47 125.6(9) .
N11 B1 N13 C47 -115.5(9) .
C47 N13 N14 C49 -2.2(9) .
B1 N13 N14 C49 -177.8(7) .
C47 N13 N14 Fe1 176.6(6) .
B1 N13 N14 Fe1 1.0(9) .
C48 C49 N14 N13 2.5(10) .
C50 C49 N14 N13 -176.6(9) .
C48 C49 N14 Fe1 -176.0(7) .
C50 C49 N14 Fe1 4.9(15) .

loop_
_platon_squeeze_void_nr
_platon_squeeze_void_average_x
_platon_squeeze_void_average_y
_platon_squeeze_void_average_z
_platon_squeeze_void_volume
_platon_squeeze_void_count_electrons
_platon_squeeze_void_content
1 0.160 -0.250 0.132 693 201 ' '
2 0.840 0.250 0.168 693 208 ' '
